data_2000815
loop_
_publ_author_name
'Hajjem, B.'
'Kallel, A.'
'Svoboda, I.'
'Sakurai, J.'

_publ_section_title
;
 Structure of di(5-\b-methylallyl-2-phenyl-1,3-oxazole)zinc(II)
 dichloride
;
_journal_issue 6
_journal_name_full 'Acta Crystallographica Section C'
_journal_page_first 1002
_journal_page_last 1004
_journal_paper_doi 10.1107/S0108270191013343
_journal_volume 48
_journal_year 1992
_chemical_formula_moiety '2(C13 H13 N1 O1),Cl2 Zn1'
_chemical_formula_sum 'C26 H26 Cl2 N2 O2 Zn'
_chemical_formula_weight 534.79
_symmetry_cell_setting orthorhombic
_symmetry_space_group_name_Hall 'F 2 -2d'
_symmetry_space_group_name_H-M 'F d d 2'
_cell_angle_alpha 90
_cell_angle_beta 90
_cell_angle_gamma 90
_cell_formula_units_Z 8
_cell_length_a 26.374(3)
_cell_length_b 12.220(2)
_cell_length_c 16.278(3)
_cell_volume 5246.2(14)
_diffrn_radiation_type Mo
_diffrn_radiation_wavelength 0.71069
_exptl_absorpt_coefficient_mu 1.148
_exptl_crystal_density_diffrn 1.350
_exptl_crystal_F_000 2208
_cod_data_source_file bx0556.cif
_cod_data_source_block bx0556a
_cod_original_cell_volume 5246(2)
_cod_original_formula_sum 'C26 H26 Cl2 N2 O2 Zn1'
_cod_database_code 2000815

loop_
_atom_site_label
_atom_site_fract_x
_atom_site_fract_y
_atom_site_fract_z
_atom_site_U_iso_or_equiv
Zn(1) .0 .0 .0 .04(4)
Cl(1) -.00320(10) .15130(10) .08020(10) .0570(10)
C(1) -.0814(2) .1735(5) -.1214(3) .042(3)
C(2) -.0329(2) .2000(6) -.1419(4) .058(3)
C(3) -.0215(2) .3046(6) -.1696(4) .073(4)
C(4) -.0575(3) .3834(6) -.1758(5) .075(4)
C(5) -.1072(3) .3591(6) -.1558(4) .064(4)
C(6) -.1182(2) .2526(5) -.1282(4) .056(3)
C(7) -.0946(2) .0623(5) -.0992(3) .039(3)
N(8) -.06450(10) -.0142(4) -.0674(3) .039(2)
C(9) -.0923(2) -.1102(5) -.0634(3) .046(3)
C(10) -.1398(2) -.0908(5) -.0901(4) .045(3)
O(11) -.1409(2) .0175(4) -.1133(3) .072(3)
C(12) -.1864(2) -.1640(6) -.0968(5) .066(4)
C(13) -.1739(4) -.2818(9) -.1092(6) .02(9)
C(13A) -.1830(10) -.237(2) -.1680(10) .02(9)
C(14) -.1770(10) -.3490(10) -.0500(10) .03(9)
C(14A) -.2030(10) -.206(2) -.241(2) .04(9)
C(15) -.1640(10) -.323(3) -.192(2) .06(9)
C(15A) -.1470(10) -.330(3) -.179(2) .03(9)
H(2) -.003 .139 -.137 .063(7)
H(3) .017 .324 -.186 .063(7)
H(4) -.047 .465 -.196 .063(7)
H(5) -.137 .420 -.161 .063(7)
H(6) -.157 .232 -.112 .063(7)
H(9) -.078 -.188 -.042 .063(7)

loop_
_geom_bond_atom_site_label_1
_geom_bond_atom_site_label_2
_geom_bond_distance
Zn(1) Cl(1) 2.2640(10)
Zn(1) N(8) 2.031(4)
N(8) C(7) 1.332(7)
N(8) C(9) 1.386(7)
C(7) O(11) 1.360(6)
C(7) C(1) 1.448(7)
C(9) C(10) 1.347(8)
C(10) O(11) 1.376(7)
C(12) C(13) 1.490(10)
C(13) C(14) 1.280(10)
C(13) C(15) 1.46(3)
C(1) C(2) 1.361(7)
C(2) C(3) 1.389(9)
C(3) C(4) 1.358(9)
C(4) C(5) 1.381(9)
C(5) C(6) 1.407(9)
C(6) C(1) 1.374(8)
C(10) C(12) 1.524(7)
C(12) C(13A) 1.46(2)
C(13A) C(14A) 1.35(3)
C(13A) C(15A) 1.49(4)
